data_2223620
loop_
_publ_author_name
'Thenmozhi, M.'
'Ponnuswamy, S.'
'Umamaheshwari, J.'
'Jamesh, M.'
'Ponnuswamy, M. N.'

_publ_section_title
;
 <i>c</i>-3,<i>t</i>-3-Dimethyl-<i>r</i>-2,<i>c</i>-6-diphenylpiperidin-4-one
;
_journal_coeditor_code BT5058
_journal_issue 11
_journal_name_full 'Acta Crystallographica Section E'
_journal_page_first o2794
_journal_paper_doi 10.1107/S1600536809041580
_journal_volume 65
_journal_year 2009
_chemical_formula_iupac 'C19 H21 N O'
_chemical_formula_moiety 'C19 H21 N O'
_chemical_formula_sum 'C19 H21 N O'
_chemical_formula_weight 279.37
_chemical_name_systematic
;
<i>c</i>-3,<i>t</i>-3-Dimethyl-<i>r</i>-2,<i>c</i>-6-diphenylpiperidin-4-one
;
_space_group_IT_number 2
_symmetry_cell_setting triclinic
_symmetry_space_group_name_Hall '-P 1'
_symmetry_space_group_name_H-M 'P -1'
_atom_sites_solution_hydrogens geom
_atom_sites_solution_primary direct
_atom_sites_solution_secondary difmap
_audit_creation_method SHELXL-97
_cell_angle_alpha 98.559(2)
_cell_angle_beta 92.836(3)
_cell_angle_gamma 96.677(3)
_cell_formula_units_Z 2
_cell_length_a 6.0293(4)
_cell_length_b 10.8198(6)
_cell_length_c 12.1649(6)
_cell_measurement_reflns_used 3556
_cell_measurement_temperature 293(2)
_cell_measurement_theta_max 28.2
_cell_measurement_theta_min 1.7
_cell_volume 777.62(8)
_computing_cell_refinement 'SAINT (Bruker, 2004)'
_computing_data_collection 'APEX2 (Bruker, 2004)'
_computing_data_reduction 'SAINT (Bruker, 2004)'
_computing_molecular_graphics 'ORTEP-3 (Farrugia, 1997)'
_computing_publication_material 'SHELXL97 (Sheldrick, 2008) and PLATON (Spek, 2009)'
_computing_structure_refinement 'SHELXL97 (Sheldrick, 2008)'
_computing_structure_solution 'SHELXS97 (Sheldrick, 2008)'
_diffrn_ambient_temperature 293(2)
_diffrn_measured_fraction_theta_full 0.985
_diffrn_measured_fraction_theta_max 0.926
_diffrn_measurement_device_type 'Bruker Kappa APEXII area-detector'
_diffrn_measurement_method '\w and \f'
_diffrn_radiation_monochromator graphite
_diffrn_radiation_source 'fine-focus sealed tube'
_diffrn_radiation_type MoK\a
_diffrn_radiation_wavelength 0.71073
_diffrn_reflns_av_R_equivalents 0.0363
_diffrn_reflns_av_sigmaI/netI 0.0440
_diffrn_reflns_limit_h_max 7
_diffrn_reflns_limit_h_min -8
_diffrn_reflns_limit_k_max 13
_diffrn_reflns_limit_k_min -14
_diffrn_reflns_limit_l_max 15
_diffrn_reflns_limit_l_min -15
_diffrn_reflns_number 15310
_diffrn_reflns_theta_full 25.00
_diffrn_reflns_theta_max 28.24
_diffrn_reflns_theta_min 1.70
_diffrn_standards_decay_% 0
_diffrn_standards_interval_count 0
_diffrn_standards_interval_time 0
_diffrn_standards_number 0
_exptl_absorpt_coefficient_mu 0.073
_exptl_absorpt_correction_T_max 0.9870
_exptl_absorpt_correction_T_min 0.9856
_exptl_absorpt_correction_type multi-scan
_exptl_absorpt_process_details '(SADABS; Sheldrick, 2001)'
_exptl_crystal_colour Colourless
_exptl_crystal_density_diffrn 1.193
_exptl_crystal_density_method 'not measured'
_exptl_crystal_description Block
_exptl_crystal_F_000 300
_exptl_crystal_size_max 0.20
_exptl_crystal_size_mid 0.20
_exptl_crystal_size_min 0.18
_refine_diff_density_max 0.179
_refine_diff_density_min -0.190
_refine_ls_extinction_coef 0.020(5)
_refine_ls_extinction_expression Fc^*^=kFc[1+0.001xFc^2^\l^3^/sin(2\q)]^-1/4^
_refine_ls_extinction_method 'SHELXL97 (Sheldrick, 2008)'
_refine_ls_goodness_of_fit_ref 1.063
_refine_ls_hydrogen_treatment mixed
_refine_ls_matrix_type full
_refine_ls_number_parameters 197
_refine_ls_number_reflns 3556
_refine_ls_number_restraints 1
_refine_ls_restrained_S_all 1.063
_refine_ls_R_factor_all 0.1126
_refine_ls_R_factor_gt 0.0504
_refine_ls_shift/su_max 0.014
_refine_ls_shift/su_mean 0.001
_refine_ls_structure_factor_coef Fsqd
_refine_ls_weighting_details 'calc w=1/[\s^2^(Fo^2^)+(0.0729P)^2^+0.1205P] where P=(Fo^2^+2Fc^2^)/3'
_refine_ls_weighting_scheme calc
_refine_ls_wR_factor_gt 0.1224
_refine_ls_wR_factor_ref 0.1682
_reflns_number_gt 1930
_reflns_number_total 3556
_reflns_threshold_expression I>2\s(I)
_cod_data_source_file bt5058.cif
_cod_data_source_block I
_cod_depositor_comments
;
The following automatic conversions were performed:
'_symmetry_cell_setting' value 'Triclinic' changed to 'triclinic'
according to '/home/saulius/struct/CIF-dictionaries/cif_core.dic'
dictionary named 'cif_core.dic' version 2.4.1 from 2010-06-29.

Automatic conversion script
Id: cif_fix_enum 1527 2010-12-29 10:47:43Z saulius 

The following automatic conversions were performed:

'_symmetry_cell_setting' value 'Triclinic' changed to 'triclinic'
according to /home/saulius/struct/CIF-dictionaries/cif_core.dic
dictionary named 'cif_core.dic' version 2.4.1 from 2010-06-29.

Automatic conversion script
Id: cif_fix_values 1715 2011-07-08 13:25:40Z adriana 
;
_cod_database_code 2223620
_cod_database_fobs_code 2223620

loop_
_symmetry_equiv_pos_as_xyz
'x, y, z'
'-x, -y, -z'

loop_
_atom_site_type_symbol
_atom_site_label
_atom_site_fract_x
_atom_site_fract_y
_atom_site_fract_z
_atom_site_U_iso_or_equiv
_atom_site_adp_type
_atom_site_calc_flag
_atom_site_refinement_flags
_atom_site_occupancy
_atom_site_disorder_assembly
_atom_site_disorder_group
C C2 0.1988(3) 0.24655(18) 0.32290(15) 0.0425(5) Uani d . 1 . .
H H2 0.0400 0.2403 0.3379 0.051 Uiso calc R 1 . .
C C3 0.3320(3) 0.22876(19) 0.43103(15) 0.0468(5) Uani d . 1 . .
C C4 0.2694(3) 0.0952(2) 0.45372(16) 0.0493(5) Uani d . 1 . .
C C5 0.2448(4) -0.00903(19) 0.35615(16) 0.0524(6) Uani d . 1 . .
H H5A 0.1674 -0.0845 0.3778 0.063 Uiso calc R 1 . .
H H5B 0.3923 -0.0271 0.3353 0.063 Uiso calc R 1 . .
C C6 0.1161(3) 0.02397(18) 0.25591(15) 0.0442(5) Uani d . 1 . .
H H6 -0.0376 0.0336 0.2750 0.053 Uiso calc R 1 . .
C C7 0.2596(3) 0.37123(18) 0.28453(15) 0.0455(5) Uani d . 1 . .
C C8 0.1269(4) 0.4668(2) 0.30562(18) 0.0588(6) Uani d . 1 . .
H H8 0.0030 0.4548 0.3472 0.071 Uiso calc R 1 . .
C C9 0.1733(5) 0.5791(2) 0.2668(2) 0.0723(7) Uani d . 1 . .
H H9 0.0818 0.6421 0.2825 0.087 Uiso calc R 1 . .
C C10 0.3532(5) 0.5982(2) 0.2053(2) 0.0750(8) Uani d . 1 . .
H H10 0.3836 0.6738 0.1781 0.090 Uiso calc R 1 . .
C C11 0.4897(5) 0.5055(2) 0.18330(19) 0.0704(7) Uani d . 1 . .
H H11 0.6138 0.5187 0.1421 0.084 Uiso calc R 1 . .
C C12 0.4420(4) 0.3928(2) 0.22252(17) 0.0551(6) Uani d . 1 . .
H H12 0.5344 0.3301 0.2069 0.066 Uiso calc R 1 . .
C C13 0.2732(5) 0.3230(2) 0.52803(18) 0.0740(8) Uani d . 1 . .
H H13A 0.1152 0.3097 0.5367 0.111 Uiso calc R 1 . .
H H13B 0.3139 0.4072 0.5133 0.111 Uiso calc R 1 . .
H H13C 0.3535 0.3117 0.5952 0.111 Uiso calc R 1 . .
C C14 0.5846(4) 0.2435(2) 0.41959(19) 0.0644(7) Uani d . 1 . .
H H14A 0.6588 0.2207 0.4839 0.097 Uiso calc R 1 . .
H H14B 0.6361 0.3294 0.4137 0.097 Uiso calc R 1 . .
H H14C 0.6176 0.1895 0.3540 0.097 Uiso calc R 1 . .
C C15 0.1096(4) -0.07639(18) 0.15558(16) 0.0460(5) Uani d . 1 . .
C C16 0.2873(4) -0.0837(2) 0.08964(18) 0.0605(6) Uani d . 1 . .
H H16 0.4134 -0.0243 0.1061 0.073 Uiso calc R 1 . .
C C17 0.2818(5) -0.1775(2) -0.0003(2) 0.0728(7) Uani d . 1 . .
H H17 0.4041 -0.1810 -0.0438 0.087 Uiso calc R 1 . .
C C18 0.0987(5) -0.2653(2) -0.0261(2) 0.0726(7) Uani d U 1 . .
H H18 0.0952 -0.3285 -0.0872 0.087 Uiso calc R 1 . .
C C19 -0.0791(5) -0.2598(2) 0.0383(2) 0.0732(7) Uani d U 1 . .
H H19 -0.2041 -0.3199 0.0214 0.088 Uiso calc R 1 . .
C C20 -0.0753(4) -0.1654(2) 0.12890(19) 0.0620(6) Uani d . 1 . .
H H20 -0.1982 -0.1621 0.1720 0.074 Uiso calc R 1 . .
N N1 0.2245(3) 0.14438(15) 0.23353(13) 0.0435(4) Uani d . 1 . .
O O1 0.2492(3) 0.07213(16) 0.54724(12) 0.0687(5) Uani d . 1 . .
H H1 0.168(4) 0.1575(19) 0.1717(19) 0.058(7) Uiso d . 1 . .

loop_
_atom_site_aniso_label
_atom_site_aniso_U_11
_atom_site_aniso_U_22
_atom_site_aniso_U_33
_atom_site_aniso_U_12
_atom_site_aniso_U_13
_atom_site_aniso_U_23
C2 0.0418(11) 0.0477(12) 0.0367(10) 0.0071(9) 0.0038(8) 0.0012(8)
C3 0.0453(12) 0.0570(13) 0.0363(10) 0.0018(9) 0.0019(8) 0.0053(9)
C4 0.0431(12) 0.0697(15) 0.0359(11) 0.0030(10) 0.0002(8) 0.0143(10)
C5 0.0626(14) 0.0528(13) 0.0438(11) 0.0061(10) 0.0021(10) 0.0155(10)
C6 0.0457(12) 0.0475(12) 0.0408(10) 0.0046(9) 0.0043(8) 0.0118(9)
C7 0.0534(13) 0.0460(12) 0.0343(10) 0.0066(9) -0.0041(8) -0.0013(8)
C8 0.0655(16) 0.0525(14) 0.0571(13) 0.0139(11) -0.0024(11) 0.0016(11)
C9 0.093(2) 0.0524(15) 0.0708(16) 0.0209(13) -0.0092(15) 0.0045(12)
C10 0.113(2) 0.0494(15) 0.0612(15) 0.0044(15) -0.0152(15) 0.0155(12)
C11 0.094(2) 0.0629(16) 0.0531(14) -0.0037(14) 0.0060(12) 0.0151(12)
C12 0.0680(15) 0.0488(13) 0.0489(12) 0.0079(11) 0.0092(10) 0.0065(10)
C13 0.096(2) 0.0789(17) 0.0410(12) 0.0077(14) -0.0001(12) -0.0051(12)
C14 0.0462(14) 0.0788(17) 0.0677(15) -0.0021(12) -0.0080(10) 0.0215(13)
C15 0.0554(13) 0.0428(11) 0.0402(10) 0.0039(9) -0.0023(9) 0.0113(9)
C16 0.0711(16) 0.0504(13) 0.0572(14) 0.0011(11) 0.0117(12) 0.0015(11)
C17 0.096(2) 0.0644(16) 0.0565(14) 0.0135(14) 0.0155(13) -0.0003(12)
C18 0.110(2) 0.0549(14) 0.0486(14) 0.0124(15) -0.0144(11) 0.0005(11)
C19 0.0874(18) 0.0583(15) 0.0652(15) -0.0101(13) -0.0227(10) 0.0058(12)
C20 0.0625(15) 0.0627(15) 0.0569(14) -0.0055(12) -0.0061(11) 0.0103(11)
N1 0.0562(11) 0.0423(10) 0.0321(9) 0.0055(8) 0.0016(7) 0.0071(7)
O1 0.0743(11) 0.0921(12) 0.0396(8) -0.0042(9) 0.0012(7) 0.0223(8)

loop_
_atom_type_symbol
_atom_type_description
_atom_type_scat_dispersion_real
_atom_type_scat_dispersion_imag
_atom_type_scat_source
C C 0.0033 0.0016 'International Tables Vol C Tables 4.2.6.8 and 6.1.1.4'
H H 0.0000 0.0000 'International Tables Vol C Tables 4.2.6.8 and 6.1.1.4'
N N 0.0061 0.0033 'International Tables Vol C Tables 4.2.6.8 and 6.1.1.4'
O O 0.0106 0.0060 'International Tables Vol C Tables 4.2.6.8 and 6.1.1.4'

loop_
_geom_angle_atom_site_label_1
_geom_angle_atom_site_label_2
_geom_angle_atom_site_label_3
_geom_angle_site_symmetry_1
_geom_angle_site_symmetry_3
_geom_angle
_geom_angle_publ_flag
N1 C2 C7 . . 109.70(15) ?
N1 C2 C3 . . 109.78(16) ?
C7 C2 C3 . . 114.76(15) ?
N1 C2 H2 . . 107.4 ?
C7 C2 H2 . . 107.4 ?
C3 C2 H2 . . 107.4 ?
C4 C3 C13 . . 109.95(17) ?
C4 C3 C14 . . 106.01(17) ?
C13 C3 C14 . . 110.43(18) ?
C4 C3 C2 . . 108.99(15) ?
C13 C3 C2 . . 109.16(18) ?
C14 C3 C2 . . 112.25(16) ?
O1 C4 C5 . . 120.6(2) ?
O1 C4 C3 . . 121.75(19) ?
C5 C4 C3 . . 117.57(16) ?
C4 C5 C6 . . 112.35(17) ?
C4 C5 H5A . . 109.1 ?
C6 C5 H5A . . 109.1 ?
C4 C5 H5B . . 109.1 ?
C6 C5 H5B . . 109.1 ?
H5A C5 H5B . . 107.9 ?
N1 C6 C15 . . 111.07(15) ?
N1 C6 C5 . . 107.32(16) ?
C15 C6 C5 . . 111.89(17) ?
N1 C6 H6 . . 108.8 ?
C15 C6 H6 . . 108.8 ?
C5 C6 H6 . . 108.8 ?
C12 C7 C8 . . 117.4(2) ?
C12 C7 C2 . . 121.77(19) ?
C8 C7 C2 . . 120.70(19) ?
C9 C8 C7 . . 121.6(2) ?
C9 C8 H8 . . 119.2 ?
C7 C8 H8 . . 119.2 ?
C10 C9 C8 . . 120.0(3) ?
C10 C9 H9 . . 120.0 ?
C8 C9 H9 . . 120.0 ?
C9 C10 C11 . . 119.9(2) ?
C9 C10 H10 . . 120.0 ?
C11 C10 H10 . . 120.0 ?
C10 C11 C12 . . 119.8(2) ?
C10 C11 H11 . . 120.1 ?
C12 C11 H11 . . 120.1 ?
C11 C12 C7 . . 121.2(2) ?
C11 C12 H12 . . 119.4 ?
C7 C12 H12 . . 119.4 ?
C3 C13 H13A . . 109.5 ?
C3 C13 H13B . . 109.5 ?
H13A C13 H13B . . 109.5 ?
C3 C13 H13C . . 109.5 ?
H13A C13 H13C . . 109.5 ?
H13B C13 H13C . . 109.5 ?
C3 C14 H14A . . 109.5 ?
C3 C14 H14B . . 109.5 ?
H14A C14 H14B . . 109.5 ?
C3 C14 H14C . . 109.5 ?
H14A C14 H14C . . 109.5 ?
H14B C14 H14C . . 109.5 ?
C16 C15 C20 . . 118.2(2) ?
C16 C15 C6 . . 121.47(18) ?
C20 C15 C6 . . 120.3(2) ?
C17 C16 C15 . . 121.0(2) ?
C17 C16 H16 . . 119.5 ?
C15 C16 H16 . . 119.5 ?
C18 C17 C16 . . 120.4(2) ?
C18 C17 H17 . . 119.8 ?
C16 C17 H17 . . 119.8 ?
C17 C18 C19 . . 119.4(2) ?
C17 C18 H18 . . 120.3 ?
C19 C18 H18 . . 120.3 ?
C18 C19 C20 . . 120.5(2) ?
C18 C19 H19 . . 119.8 ?
C20 C19 H19 . . 119.8 ?
C15 C20 C19 . . 120.4(2) ?
C15 C20 H20 . . 119.8 ?
C19 C20 H20 . . 119.8 ?
C6 N1 C2 . . 111.51(15) ?
C6 N1 H1 . . 107.9(14) ?
C2 N1 H1 . . 111.3(15) ?

loop_
_geom_bond_atom_site_label_1
_geom_bond_atom_site_label_2
_geom_bond_site_symmetry_2
_geom_bond_distance
_geom_bond_publ_flag
C2 N1 . 1.458(2) ?
C2 C7 . 1.504(3) ?
C2 C3 . 1.555(3) ?
C2 H2 . 0.9800 ?
C3 C4 . 1.520(3) ?
C3 C13 . 1.525(3) ?
C3 C14 . 1.528(3) ?
C4 O1 . 1.209(2) ?
C4 C5 . 1.499(3) ?
C5 C6 . 1.522(3) ?
C5 H5A . 0.9700 ?
C5 H5B . 0.9700 ?
C6 N1 . 1.457(2) ?
C6 C15 . 1.504(3) ?
C6 H6 . 0.9800 ?
C7 C12 . 1.381(3) ?
C7 C8 . 1.382(3) ?
C8 C9 . 1.371(3) ?
C8 H8 . 0.9300 ?
C9 C10 . 1.361(4) ?
C9 H9 . 0.9300 ?
C10 C11 . 1.374(4) ?
C10 H10 . 0.9300 ?
C11 C12 . 1.380(3) ?
C11 H11 . 0.9300 ?
C12 H12 . 0.9300 ?
C13 H13A . 0.9600 ?
C13 H13B . 0.9600 ?
C13 H13C . 0.9600 ?
C14 H14A . 0.9600 ?
C14 H14B . 0.9600 ?
C14 H14C . 0.9600 ?
C15 C16 . 1.372(3) ?
C15 C20 . 1.377(3) ?
C16 C17 . 1.372(3) ?
C16 H16 . 0.9300 ?
C17 C18 . 1.362(4) ?
C17 H17 . 0.9300 ?
C18 C19 . 1.360(4) ?
C18 H18 . 0.9300 ?
C19 C20 . 1.383(3) ?
C19 H19 . 0.9300 ?
C20 H20 . 0.9300 ?
N1 H1 . 0.85(2) ?

loop_
_geom_hbond_atom_site_label_D
_geom_hbond_atom_site_label_H
_geom_hbond_atom_site_label_A
_geom_hbond_site_symmetry_A
_geom_hbond_distance_DH
_geom_hbond_distance_HA
_geom_hbond_distance_DA
_geom_hbond_angle_DHA
C10 H10 Cg3 1_565 0.93 2.9466 3.648 133.31

loop_
_geom_torsion_atom_site_label_1
_geom_torsion_atom_site_label_2
_geom_torsion_atom_site_label_3
_geom_torsion_atom_site_label_4
_geom_torsion_site_symmetry_1
_geom_torsion_site_symmetry_2
_geom_torsion_site_symmetry_3
_geom_torsion_site_symmetry_4
_geom_torsion
_geom_torsion_publ_flag
N1 C2 C3 C4 . . . . -50.7(2) ?
C7 C2 C3 C4 . . . . -174.77(16) ?
N1 C2 C3 C13 . . . . -170.78(17) ?
C7 C2 C3 C13 . . . . 65.1(2) ?
N1 C2 C3 C14 . . . . 66.4(2) ?
C7 C2 C3 C14 . . . . -57.6(2) ?
C13 C3 C4 O1 . . . . -22.3(3) ?
C14 C3 C4 O1 . . . . 97.1(2) ?
C2 C3 C4 O1 . . . . -141.9(2) ?
C13 C3 C4 C5 . . . . 160.91(19) ?
C14 C3 C4 C5 . . . . -79.7(2) ?
C2 C3 C4 C5 . . . . 41.3(2) ?
O1 C4 C5 C6 . . . . 139.4(2) ?
C3 C4 C5 C6 . . . . -43.7(2) ?
C4 C5 C6 N1 . . . . 53.0(2) ?
C4 C5 C6 C15 . . . . 175.09(16) ?
N1 C2 C7 C12 . . . . -41.6(2) ?
C3 C2 C7 C12 . . . . 82.6(2) ?
N1 C2 C7 C8 . . . . 135.14(19) ?
C3 C2 C7 C8 . . . . -100.7(2) ?
C12 C7 C8 C9 . . . . 0.0(3) ?
C2 C7 C8 C9 . . . . -176.82(19) ?
C7 C8 C9 C10 . . . . 0.4(4) ?
C8 C9 C10 C11 . . . . -0.8(4) ?
C9 C10 C11 C12 . . . . 0.8(4) ?
C10 C11 C12 C7 . . . . -0.5(3) ?
C8 C7 C12 C11 . . . . 0.0(3) ?
C2 C7 C12 C11 . . . . 176.84(19) ?
N1 C6 C15 C16 . . . . 39.6(3) ?
C5 C6 C15 C16 . . . . -80.3(2) ?
N1 C6 C15 C20 . . . . -141.7(2) ?
C5 C6 C15 C20 . . . . 98.4(2) ?
C20 C15 C16 C17 . . . . -0.3(3) ?
C6 C15 C16 C17 . . . . 178.5(2) ?
C15 C16 C17 C18 . . . . 0.2(4) ?
C16 C17 C18 C19 . . . . -0.3(4) ?
C17 C18 C19 C20 . . . . 0.5(4) ?
C16 C15 C20 C19 . . . . 0.5(3) ?
C6 C15 C20 C19 . . . . -178.3(2) ?
C18 C19 C20 C15 . . . . -0.6(4) ?
C15 C6 N1 C2 . . . . 170.45(16) ?
C5 C6 N1 C2 . . . . -67.0(2) ?
C7 C2 N1 C6 . . . . -165.75(16) ?
C3 C2 N1 C6 . . . . 67.3(2) ?
